data_4516769
loop_
_publ_author_name
'Karimov, Rashad R.'
'Sharma, Ankit'
'Hartwig, John F.'

_publ_section_title
;
 Late Stage Azidation of Complex Molecules.
;
_journal_issue 10
_journal_name_full 'ACS central science'
_journal_page_first 715
_journal_page_last 724
_journal_paper_doi 10.1021/acscentsci.6b00214
_journal_volume 2
_journal_year 2016
_chemical_absolute_configuration ad
_chemical_formula_sum 'C45 H58 F3 N3 O4'
_chemical_formula_weight 761.94
_chemical_name_common azide_6c
_chemical_name_systematic azide_6c
_space_group.centring_type primitive

_space_group_crystal_system monoclinic
_space_group_IT_number 4
_space_group_name_Hall 'P 2yb'
_space_group_name_H-M_alt 'P 1 21 1'
_atom_sites_solution_hydrogens geom
_atom_sites_solution_primary iterative
_atom_sites_solution_secondary difmap
_audit_creation_method SHELXL-2014/7
_cell_angle_alpha 90
_cell_angle_beta 107.307(2)
_cell_angle_gamma 90
_cell_formula_units_Z 2
_cell_length_a 12.8744(7)
_cell_length_b 11.4434(7)
_cell_length_c 13.9437(8)
_cell_measurement_reflns_used 9884
_cell_measurement_temperature 100(2)
_cell_measurement_theta_max 68.28
_cell_measurement_theta_min 3.32
_cell_volume 1961.3(2)
_computing_cell_refinement 'Bruker SAINT'
_computing_data_collection 'Bruker APEX2'
_computing_data_reduction 'Bruker SAINT'
_computing_molecular_graphics ORTEP-32
_computing_publication_material WinGX
_computing_structure_refinement SHELXL-2014
_computing_structure_solution SHELXT-2014
_diffrn_ambient_temperature 100(2)
_diffrn_detector_area_resol_mean 8.366
_diffrn_measured_fraction_theta_full 1.000
_diffrn_measured_fraction_theta_max 0.998
_diffrn_measurement_device_type 'Bruker APEX-II CCD'
_diffrn_measurement_method '\f and \w scans'
_diffrn_radiation_type CuK\a
_diffrn_radiation_wavelength 1.54178
_diffrn_reflns_av_R_equivalents 0.0478
_diffrn_reflns_av_unetI/netI 0.0265
_diffrn_reflns_Laue_measured_fraction_full 1.000
_diffrn_reflns_Laue_measured_fraction_max 0.998
_diffrn_reflns_limit_h_max 15
_diffrn_reflns_limit_h_min -15
_diffrn_reflns_limit_k_max 13
_diffrn_reflns_limit_k_min -13
_diffrn_reflns_limit_l_max 16
_diffrn_reflns_limit_l_min -16
_diffrn_reflns_number 7275
_diffrn_reflns_point_group_measured_fraction_full 0.997
_diffrn_reflns_point_group_measured_fraction_max 0.993
_diffrn_reflns_theta_full 67.000
_diffrn_reflns_theta_max 68.406
_diffrn_reflns_theta_min 3.320
_diffrn_source 'microfocus rotating anode'
_exptl_absorpt_coefficient_mu 0.746
_exptl_absorpt_correction_T_max 0.929
_exptl_absorpt_correction_T_min 0.421
_exptl_absorpt_correction_type multi-scan
_exptl_absorpt_process_details SADABS
_exptl_crystal_colour colorless
_exptl_crystal_density_diffrn 1.290
_exptl_crystal_description prism
_exptl_crystal_F_000 816
_exptl_crystal_size_max 0.060
_exptl_crystal_size_mid 0.040
_exptl_crystal_size_min 0.020
_refine_diff_density_max 0.396
_refine_diff_density_min -0.288
_refine_diff_density_rms 0.041
_refine_ls_abs_structure_details
; 
 Flack x determined using 3139 quotients [(I+)-(I-)]/[(I+)+(I-)] 
 (Parsons, Flack and Wagner, Acta Cryst. B69 (2013) 249-259). 
;
_refine_ls_abs_structure_Flack 0.02(5)
_refine_ls_extinction_method none
_refine_ls_goodness_of_fit_ref 1.039
_refine_ls_hydrogen_treatment constr
_refine_ls_matrix_type full
_refine_ls_number_parameters 503
_refine_ls_number_reflns 7275
_refine_ls_number_restraints 1
_refine_ls_restrained_S_all 1.039
_refine_ls_R_factor_all 0.0395
_refine_ls_R_factor_gt 0.0382
_refine_ls_shift/su_max 0.000
_refine_ls_shift/su_mean 0.000
_refine_ls_structure_factor_coef Fsqd
_refine_ls_weighting_details 'w=1/[\s^2^(Fo^2^)+(0.0647P)^2^+0.5288P] where P=(Fo^2^+2Fc^2^)/3'
_refine_ls_weighting_scheme calc
_refine_ls_wR_factor_gt 0.1030
_refine_ls_wR_factor_ref 0.1041
_reflns_Friedel_coverage 0.889
_reflns_Friedel_fraction_full 0.995
_reflns_Friedel_fraction_max 0.989
_reflns_number_gt 7018
_reflns_number_total 7275
_reflns_threshold_expression 'I > 2\s(I)'
_cod_data_source_file oc6b00214_si_008.cif
_cod_data_source_block azide6c
_cod_original_sg_symbol_H-M 'P 21'
_cod_database_code 4516769
_shelx_shelxl_version_number 2014/7
_shelx_space_group_comment
; 
The symmetry employed for this shelxl refinement is uniquely defined 
by the following loop, which should always be used as a source of 
symmetry information in preference to the above space-group names. 
They are only intended as comments. 
;
_shelx_estimated_absorpt_t_min 0.957
_shelx_estimated_absorpt_t_max 0.985

loop_
_space_group_symop_operation_xyz
'x, y, z'
'-x, y+1/2, -z'

loop_
_atom_site_label
_atom_site_type_symbol
_atom_site_fract_x
_atom_site_fract_y
_atom_site_fract_z
_atom_site_U_iso_or_equiv
_atom_site_adp_type
_atom_site_occupancy
_atom_site_site_symmetry_order
_atom_site_calc_flag
_atom_site_refinement_flags_posn
_atom_site_refinement_flags_adp
C1 C 0.6264(2) 0.4194(2) 0.64535(18) 0.0205(5) Uani 1 1 d . .
H1 H 0.5642 0.4181 0.5821 0.025 Uiso 1 1 calc R U
C2 C 0.7346(2) 0.4398(2) 0.6177(2) 0.0252(6) Uani 1 1 d . .
H2A H 0.7808 0.3689 0.6318 0.030 Uiso 1 1 calc R U
H2B H 0.7188 0.4599 0.5457 0.030 Uiso 1 1 calc R U
C3 C 0.7912(2) 0.5415(2) 0.6841(2) 0.0249(5) Uani 1 1 d . .
H3A H 0.8321 0.5141 0.7523 0.030 Uiso 1 1 calc R U
H3B H 0.8416 0.5828 0.6542 0.030 Uiso 1 1 calc R U
C4 C 0.6964(2) 0.6199(2) 0.68715(18) 0.0207(5) Uani 1 1 d . .
C5 C 0.7211(2) 0.7121(2) 0.76914(19) 0.0224(5) Uani 1 1 d . .
H5A H 0.7731 0.7698 0.7568 0.027 Uiso 1 1 calc R U
H5B H 0.7555 0.6748 0.8350 0.027 Uiso 1 1 calc R U
C6 C 0.6164(2) 0.7751(2) 0.7717(2) 0.0219(5) Uani 1 1 d . .
H6A H 0.5919 0.8259 0.7117 0.026 Uiso 1 1 calc R U
H6B H 0.6338 0.8263 0.8316 0.026 Uiso 1 1 calc R U
C7 C 0.52072(19) 0.6938(2) 0.77429(18) 0.0182(5) Uani 1 1 d . .
C8 C 0.41093(19) 0.7680(2) 0.74875(18) 0.0193(5) Uani 1 1 d . .
C9 C 0.4253(2) 0.8737(2) 0.8201(2) 0.0227(5) Uani 1 1 d . .
H9A H 0.4616 0.8472 0.8896 0.027 Uiso 1 1 calc R U
H9B H 0.4736 0.9315 0.8021 0.027 Uiso 1 1 calc R U
C10 C 0.3182(2) 0.9338(2) 0.81735(19) 0.0227(5) Uani 1 1 d . .
H10A H 0.3328 0.9984 0.8668 0.027 Uiso 1 1 calc R U
H10B H 0.2845 0.9675 0.7498 0.027 Uiso 1 1 calc R U
C11 C 0.2399(2) 0.8468(2) 0.84163(18) 0.0199(5) Uani 1 1 d . .
H11 H 0.2845 0.8065 0.9039 0.024 Uiso 1 1 calc R U
C12 C 0.1445(2) 0.9042(2) 0.87286(18) 0.0213(5) Uani 1 1 d . .
C13 C 0.0848(2) 0.8030(2) 0.90523(19) 0.0233(5) Uani 1 1 d . .
H13 H 0.1350 0.7658 0.9664 0.028 Uiso 1 1 calc R U
C14 C 0.0444(2) 0.7100(2) 0.8258(2) 0.0254(5) Uani 1 1 d . .
H14A H -0.0084 0.7448 0.7659 0.030 Uiso 1 1 calc R U
H14B H 0.0066 0.6480 0.8520 0.030 Uiso 1 1 calc R U
C15 C 0.1394(2) 0.6567(2) 0.7960(2) 0.0234(5) Uani 1 1 d . .
H15A H 0.1103 0.5997 0.7413 0.028 Uiso 1 1 calc R U
H15B H 0.1867 0.6136 0.8543 0.028 Uiso 1 1 calc R U
C16 C 0.20891(19) 0.7476(2) 0.76103(18) 0.0202(5) Uani 1 1 d . .
C17 C 0.31896(19) 0.6868(2) 0.76183(18) 0.0188(5) Uani 1 1 d . .
H17 H 0.3484 0.6538 0.8311 0.023 Uiso 1 1 calc R U
C18 C 0.30450(19) 0.5806(2) 0.69178(19) 0.0213(5) Uani 1 1 d . .
H18A H 0.2497 0.5275 0.7052 0.026 Uiso 1 1 calc R U
H18B H 0.2761 0.6075 0.6213 0.026 Uiso 1 1 calc R U
C19 C 0.41015(19) 0.5121(2) 0.70416(19) 0.0204(5) Uani 1 1 d . .
H19A H 0.4312 0.4726 0.7703 0.024 Uiso 1 1 calc R U
H19B H 0.3970 0.4511 0.6516 0.024 Uiso 1 1 calc R U
C20 C 0.50416(19) 0.5901(2) 0.69678(18) 0.0186(5) Uani 1 1 d . .
H20 H 0.4809 0.6261 0.6283 0.022 Uiso 1 1 calc R U
C21 C 0.61517(19) 0.5295(2) 0.70802(18) 0.0183(5) Uani 1 1 d . .
H21 H 0.6450 0.5068 0.7803 0.022 Uiso 1 1 calc R U
C22 C 0.6321(2) 0.2992(2) 0.69895(19) 0.0229(5) Uani 1 1 d . .
C23 C 0.7336(2) 0.2865(3) 0.7900(2) 0.0320(6) Uani 1 1 d . .
H23A H 0.7368 0.3515 0.8365 0.048 Uiso 1 1 calc R U
H23B H 0.7988 0.2872 0.7675 0.048 Uiso 1 1 calc R U
H23C H 0.7300 0.2125 0.8243 0.048 Uiso 1 1 calc R U
C24 C 0.6255(2) 0.2045(2) 0.6187(2) 0.0253(5) Uani 1 1 d . .
H24A H 0.5530 0.2100 0.5682 0.030 Uiso 1 1 calc R U
H24B H 0.6801 0.2235 0.5839 0.030 Uiso 1 1 calc R U
C25 C 0.6429(3) 0.0797(3) 0.6537(2) 0.0323(6) Uani 1 1 d . .
C26 C 0.6483(2) 0.6763(2) 0.5830(2) 0.0239(5) Uani 1 1 d . .
H26A H 0.6264 0.6147 0.5311 0.029 Uiso 1 1 calc R U
H26B H 0.5829 0.7224 0.5819 0.029 Uiso 1 1 calc R U
C27 C 0.7650(2) 0.7246(3) 0.4828(2) 0.0284(6) Uani 1 1 d . .
C28 C 0.8435(2) 0.8153(3) 0.4697(2) 0.0287(6) Uani 1 1 d . .
C29 C 0.8956(3) 0.7957(3) 0.3966(2) 0.0385(7) Uani 1 1 d . .
H29 H 0.8799 0.7279 0.3555 0.046 Uiso 1 1 calc R U
C30 C 0.9712(3) 0.8775(4) 0.3849(3) 0.0462(9) Uani 1 1 d . .
H30 H 1.0078 0.8651 0.3357 0.055 Uiso 1 1 calc R U
C31 C 0.9933(2) 0.9761(4) 0.4440(3) 0.0461(9) Uani 1 1 d . .
H31 H 1.0455 1.0308 0.4357 0.055 Uiso 1 1 calc R U
C32 C 0.9405(2) 0.9962(3) 0.5150(2) 0.0389(7) Uani 1 1 d . .
H32 H 0.9553 1.0651 0.5549 0.047 Uiso 1 1 calc R U
C33 C 0.8653(2) 0.9152(3) 0.5282(2) 0.0295(6) Uani 1 1 d . .
H33 H 0.8290 0.9285 0.5773 0.035 Uiso 1 1 calc R U
C34 C 0.5521(2) 0.6443(2) 0.88290(19) 0.0214(5) Uani 1 1 d . .
H34A H 0.6294 0.6234 0.9044 0.032 Uiso 1 1 calc R U
H34B H 0.5083 0.5747 0.8845 0.032 Uiso 1 1 calc R U
H34C H 0.5384 0.7037 0.9284 0.032 Uiso 1 1 calc R U
C35 C 0.3818(2) 0.8179(2) 0.64046(19) 0.0242(5) Uani 1 1 d . .
H35A H 0.3306 0.8830 0.6338 0.036 Uiso 1 1 calc R U
H35B H 0.3482 0.7565 0.5922 0.036 Uiso 1 1 calc R U
H35C H 0.4481 0.8458 0.6270 0.036 Uiso 1 1 calc R U
C36 C 0.0677(2) 0.9807(2) 0.7919(2) 0.0266(6) Uani 1 1 d . .
H36A H 0.0208 1.0261 0.8219 0.040 Uiso 1 1 calc R U
H36B H 0.0227 0.9309 0.7384 0.040 Uiso 1 1 calc R U
H36C H 0.1106 1.0341 0.7638 0.040 Uiso 1 1 calc R U
C37 C 0.1929(2) 0.9823(2) 0.96547(19) 0.0253(5) Uani 1 1 d . .
H37A H 0.2208 1.0546 0.9446 0.038 Uiso 1 1 calc R U
H37B H 0.2524 0.9407 1.0138 0.038 Uiso 1 1 calc R U
H37C H 0.1362 1.0011 0.9969 0.038 Uiso 1 1 calc R U
C38 C -0.0308(2) 0.8062(3) 1.0115(2) 0.0267(6) Uani 1 1 d . .
C39 C -0.1324(2) 0.8572(3) 1.0256(2) 0.0271(6) Uani 1 1 d . .
C40 C -0.1894(2) 0.9470(3) 0.9654(2) 0.0298(6) Uani 1 1 d . .
H40 H -0.1618 0.9823 0.9163 0.036 Uiso 1 1 calc R U
C41 C -0.2874(2) 0.9847(3) 0.9777(2) 0.0360(7) Uani 1 1 d . .
H41 H -0.3268 1.0462 0.9371 0.043 Uiso 1 1 calc R U
C42 C -0.3275(2) 0.9332(3) 1.0488(2) 0.0364(7) Uani 1 1 d . .
H42 H -0.3956 0.9578 1.0552 0.044 Uiso 1 1 calc R U
C43 C -0.2696(3) 0.8463(3) 1.1108(3) 0.0381(7) Uani 1 1 d . .
H43 H -0.2967 0.8128 1.1610 0.046 Uiso 1 1 calc R U
C44 C -0.1719(2) 0.8085(3) 1.0994(2) 0.0333(6) Uani 1 1 d . .
H44 H -0.1316 0.7490 1.1420 0.040 Uiso 1 1 calc R U
C45 C 0.1430(2) 0.7904(3) 0.65551(19) 0.0251(5) Uani 1 1 d . .
H45A H 0.1510 0.7346 0.6049 0.038 Uiso 1 1 calc R U
H45B H 0.1701 0.8671 0.6427 0.038 Uiso 1 1 calc R U
H45C H 0.0660 0.7968 0.6519 0.038 Uiso 1 1 calc R U
N1 N 0.5308(2) 0.2868(2) 0.7285(2) 0.0347(6) Uani 1 1 d . .
N2 N 0.5410(3) 0.2685(3) 0.8180(2) 0.0517(8) Uani 1 1 d . .
N3 N 0.5378(4) 0.2533(6) 0.8976(3) 0.0930(17) Uani 1 1 d . .
O1 O 0.72867(15) 0.75189(17) 0.56105(14) 0.0276(4) Uani 1 1 d . .
O2 O 0.7396(2) 0.6389(2) 0.43234(18) 0.0449(6) Uani 1 1 d . .
O3 O -0.00895(14) 0.85077(17) 0.93121(14) 0.0254(4) Uani 1 1 d . .
O4 O 0.02291(18) 0.7318(2) 1.06566(17) 0.0444(6) Uani 1 1 d . .
F1 F 0.61176(17) 0.00589(15) 0.57624(14) 0.0441(5) Uani 1 1 d . .
F2 F 0.74770(17) 0.05472(18) 0.70009(15) 0.0487(5) Uani 1 1 d . .
F3 F 0.5905(2) 0.05143(17) 0.71970(18) 0.0591(6) Uani 1 1 d . .

loop_
_atom_site_aniso_label
_atom_site_aniso_U_11
_atom_site_aniso_U_22
_atom_site_aniso_U_33
_atom_site_aniso_U_23
_atom_site_aniso_U_13
_atom_site_aniso_U_12
C1 0.0197(11) 0.0200(13) 0.0222(11) 0.0004(10) 0.0068(9) 0.0001(10)
C2 0.0264(13) 0.0205(13) 0.0332(14) -0.0046(11) 0.0156(11) -0.0024(10)
C3 0.0198(12) 0.0229(13) 0.0346(13) -0.0052(11) 0.0122(10) -0.0023(10)
C4 0.0183(12) 0.0197(13) 0.0264(12) -0.0012(10) 0.0100(10) -0.0034(10)
C5 0.0201(12) 0.0209(13) 0.0287(12) -0.0038(10) 0.0109(10) -0.0041(10)
C6 0.0216(12) 0.0174(12) 0.0294(12) -0.0024(10) 0.0116(10) -0.0020(10)
C7 0.0170(11) 0.0176(12) 0.0206(11) -0.0010(9) 0.0064(9) -0.0013(9)
C8 0.0208(11) 0.0176(12) 0.0207(11) -0.0006(9) 0.0079(9) 0.0011(9)
C9 0.0227(12) 0.0201(13) 0.0269(12) -0.0015(10) 0.0097(10) -0.0019(10)
C10 0.0246(13) 0.0177(12) 0.0274(12) -0.0017(10) 0.0104(10) 0.0017(10)
C11 0.0206(12) 0.0200(12) 0.0187(11) 0.0003(9) 0.0053(9) 0.0037(10)
C12 0.0196(12) 0.0227(13) 0.0211(11) -0.0014(10) 0.0050(9) 0.0029(10)
C13 0.0180(11) 0.0258(13) 0.0276(12) -0.0024(11) 0.0089(10) 0.0037(10)
C14 0.0178(11) 0.0268(14) 0.0326(13) -0.0054(11) 0.0091(10) -0.0002(10)
C15 0.0179(11) 0.0226(13) 0.0302(13) -0.0030(10) 0.0080(10) 0.0011(10)
C16 0.0185(11) 0.0203(12) 0.0217(11) -0.0023(10) 0.0059(9) 0.0015(10)
C17 0.0165(11) 0.0192(12) 0.0200(11) -0.0005(9) 0.0044(9) 0.0004(9)
C18 0.0178(11) 0.0191(13) 0.0276(12) -0.0041(10) 0.0076(9) 0.0000(10)
C19 0.0171(11) 0.0182(12) 0.0268(12) -0.0025(10) 0.0079(9) -0.0020(10)
C20 0.0182(11) 0.0168(12) 0.0222(11) -0.0003(9) 0.0083(9) 0.0001(9)
C21 0.0185(11) 0.0153(12) 0.0222(11) -0.0006(9) 0.0075(9) -0.0018(9)
C22 0.0271(13) 0.0194(12) 0.0239(12) 0.0006(10) 0.0102(10) 0.0014(10)
C23 0.0388(16) 0.0260(14) 0.0273(13) -0.0020(11) 0.0036(12) 0.0071(12)
C24 0.0283(13) 0.0209(13) 0.0263(12) -0.0006(10) 0.0072(10) -0.0006(10)
C25 0.0413(16) 0.0236(15) 0.0358(15) 0.0001(12) 0.0175(13) 0.0003(12)
C26 0.0228(12) 0.0228(13) 0.0289(13) 0.0010(10) 0.0121(10) -0.0033(10)
C27 0.0334(14) 0.0272(15) 0.0283(13) 0.0044(11) 0.0148(11) 0.0055(12)
C28 0.0220(12) 0.0352(16) 0.0313(13) 0.0138(12) 0.0118(11) 0.0100(12)
C29 0.0346(15) 0.0496(19) 0.0367(15) 0.0165(14) 0.0190(13) 0.0108(14)
C30 0.0294(15) 0.074(3) 0.0418(18) 0.0251(18) 0.0211(14) 0.0092(16)
C31 0.0239(14) 0.068(3) 0.0434(18) 0.0295(18) 0.0062(13) -0.0049(15)
C32 0.0289(14) 0.0440(18) 0.0382(16) 0.0170(14) 0.0014(12) -0.0045(13)
C33 0.0205(12) 0.0344(16) 0.0322(13) 0.0134(12) 0.0055(10) 0.0018(11)
C34 0.0177(11) 0.0232(13) 0.0232(12) 0.0005(10) 0.0060(9) 0.0028(10)
C35 0.0257(12) 0.0242(13) 0.0240(12) 0.0049(10) 0.0096(10) 0.0040(10)
C36 0.0278(13) 0.0260(14) 0.0258(13) -0.0004(10) 0.0078(10) 0.0078(11)
C37 0.0274(13) 0.0254(13) 0.0240(12) -0.0037(10) 0.0092(10) 0.0007(11)
C38 0.0203(12) 0.0315(15) 0.0287(13) -0.0026(11) 0.0079(10) -0.0027(11)
C39 0.0230(13) 0.0303(14) 0.0295(13) -0.0125(11) 0.0099(11) -0.0060(11)
C40 0.0277(13) 0.0355(16) 0.0267(13) -0.0094(12) 0.0087(11) -0.0012(12)
C41 0.0276(14) 0.0440(18) 0.0341(15) -0.0136(13) 0.0059(12) 0.0041(13)
C42 0.0253(14) 0.0427(18) 0.0449(16) -0.0237(14) 0.0162(12) -0.0048(13)
C43 0.0386(17) 0.0374(17) 0.0480(17) -0.0135(15) 0.0277(15) -0.0119(13)
C44 0.0329(15) 0.0307(15) 0.0404(15) -0.0067(13) 0.0170(13) -0.0055(12)
C45 0.0229(12) 0.0275(13) 0.0233(12) -0.0019(11) 0.0044(10) 0.0073(10)
N1 0.0364(13) 0.0256(12) 0.0492(15) 0.0089(11) 0.0237(12) 0.0061(10)
N2 0.0536(18) 0.057(2) 0.0588(19) 0.0238(15) 0.0383(15) 0.0238(15)
N3 0.081(3) 0.150(5) 0.069(2) 0.052(3) 0.055(2) 0.051(3)
O1 0.0326(10) 0.0250(9) 0.0307(9) -0.0007(8) 0.0181(8) -0.0045(8)
O2 0.0661(16) 0.0374(13) 0.0436(12) -0.0072(11) 0.0351(12) -0.0075(11)
O3 0.0206(9) 0.0308(10) 0.0277(9) -0.0017(8) 0.0117(7) 0.0049(7)
O4 0.0345(11) 0.0560(15) 0.0491(13) 0.0189(12) 0.0221(10) 0.0127(11)
F1 0.0593(12) 0.0220(9) 0.0471(10) -0.0090(8) 0.0100(9) -0.0022(8)
F2 0.0587(12) 0.0358(10) 0.0436(10) -0.0026(8) 0.0027(9) 0.0222(9)
F3 0.0984(18) 0.0240(10) 0.0794(15) 0.0062(10) 0.0639(14) 0.0016(10)

loop_
_atom_type_symbol
_atom_type_description
_atom_type_scat_dispersion_real
_atom_type_scat_dispersion_imag
_atom_type_scat_source
C C 0.0181 0.0091 'International Tables Vol C Tables 4.2.6.8 and 6.1.1.4'
H H 0.0000 0.0000 'International Tables Vol C Tables 4.2.6.8 and 6.1.1.4'
N N 0.0311 0.0180 'International Tables Vol C Tables 4.2.6.8 and 6.1.1.4'
O O 0.0492 0.0322 'International Tables Vol C Tables 4.2.6.8 and 6.1.1.4'
F F 0.0727 0.0534 'International Tables Vol C Tables 4.2.6.8 and 6.1.1.4'

loop_
_geom_angle_atom_site_label_1
_geom_angle_atom_site_label_2
_geom_angle_atom_site_label_3
_geom_angle
C22 C1 C21 116.2(2)
C22 C1 C2 109.3(2)
C21 C1 C2 104.7(2)
C22 C1 H1 108.8
C21 C1 H1 108.8
C2 C1 H1 108.8
C3 C2 C1 105.2(2)
C3 C2 H2A 110.7
C1 C2 H2A 110.7
C3 C2 H2B 110.7
C1 C2 H2B 110.7
H2A C2 H2B 108.8
C4 C3 C2 102.9(2)
C4 C3 H3A 111.2
C2 C3 H3A 111.2
C4 C3 H3B 111.2
C2 C3 H3B 111.2
H3A C3 H3B 109.1
C5 C4 C3 116.0(2)
C5 C4 C26 110.7(2)
C3 C4 C26 108.7(2)
C5 C4 C21 108.86(19)
C3 C4 C21 101.6(2)
C26 C4 C21 110.5(2)
C4 C5 C6 110.7(2)
C4 C5 H5A 109.5
C6 C5 H5A 109.5
C4 C5 H5B 109.5
C6 C5 H5B 109.5
H5A C5 H5B 108.1
C5 C6 C7 115.3(2)
C5 C6 H6A 108.5
C7 C6 H6A 108.5
C5 C6 H6B 108.5
C7 C6 H6B 108.5
H6A C6 H6B 107.5
C6 C7 C34 105.26(19)
C6 C7 C20 112.42(19)
C34 C7 C20 109.7(2)
C6 C7 C8 109.37(19)
C34 C7 C8 111.57(19)
C20 C7 C8 108.52(18)
C9 C8 C35 106.7(2)
C9 C8 C17 109.97(19)
C35 C8 C17 111.2(2)
C9 C8 C7 110.21(19)
C35 C8 C7 110.77(19)
C17 C8 C7 108.03(18)
C10 C9 C8 113.7(2)
C10 C9 H9A 108.8
C8 C9 H9A 108.8
C10 C9 H9B 108.8
C8 C9 H9B 108.8
H9A C9 H9B 107.7
C11 C10 C9 110.5(2)
C11 C10 H10A 109.5
C9 C10 H10A 109.5
C11 C10 H10B 109.5
C9 C10 H10B 109.5
H10A C10 H10B 108.1
C10 C11 C16 111.0(2)
C10 C11 C12 114.4(2)
C16 C11 C12 116.8(2)
C10 C11 H11 104.3
C16 C11 H11 104.3
C12 C11 H11 104.3
C13 C12 C36 112.2(2)
C13 C12 C37 107.7(2)
C36 C12 C37 107.2(2)
C13 C12 C11 105.6(2)
C36 C12 C11 115.0(2)
C37 C12 C11 108.8(2)
O3 C13 C14 108.3(2)
O3 C13 C12 108.3(2)
C14 C13 C12 114.2(2)
O3 C13 H13 108.6
C14 C13 H13 108.6
C12 C13 H13 108.6
C13 C14 C15 110.5(2)
C13 C14 H14A 109.5
C15 C14 H14A 109.5
C13 C14 H14B 109.5
C15 C14 H14B 109.5
H14A C14 H14B 108.1
C14 C15 C16 113.8(2)
C14 C15 H15A 108.8
C16 C15 H15A 108.8
C14 C15 H15B 108.8
C16 C15 H15B 108.8
H15A C15 H15B 107.7
C15 C16 C45 108.0(2)
C15 C16 C11 108.05(19)
C45 C16 C11 113.9(2)
C15 C16 C17 107.8(2)
C45 C16 C17 112.67(19)
C11 C16 C17 106.20(19)
C18 C17 C8 110.51(19)
C18 C17 C16 113.98(19)
C8 C17 C16 116.7(2)
C18 C17 H17 104.8
C8 C17 H17 104.8
C16 C17 H17 104.8
C19 C18 C17 113.4(2)
C19 C18 H18A 108.9
C17 C18 H18A 108.9
C19 C18 H18B 108.9
C17 C18 H18B 108.9
H18A C18 H18B 107.7
C20 C19 C18 112.8(2)
C20 C19 H19A 109.0
C18 C19 H19A 109.0
C20 C19 H19B 109.0
C18 C19 H19B 109.0
H19A C19 H19B 107.8
C19 C20 C21 117.0(2)
C19 C20 C7 109.94(19)
C21 C20 C7 109.53(19)
C19 C20 H20 106.6
C21 C20 H20 106.6
C7 C20 H20 106.6
C20 C21 C4 109.39(19)
C20 C21 C1 122.6(2)
C4 C21 C1 104.60(19)
C20 C21 H21 106.4
C4 C21 H21 106.4
C1 C21 H21 106.4
N1 C22 C23 111.3(2)
N1 C22 C24 105.7(2)
C23 C22 C24 112.6(2)
N1 C22 C1 107.3(2)
C23 C22 C1 112.9(2)
C24 C22 C1 106.7(2)
C22 C23 H23A 109.5
C22 C23 H23B 109.5
H23A C23 H23B 109.5
C22 C23 H23C 109.5
H23A C23 H23C 109.5
H23B C23 H23C 109.5
C25 C24 C22 117.4(2)
C25 C24 H24A 107.9
C22 C24 H24A 107.9
C25 C24 H24B 107.9
C22 C24 H24B 107.9
H24A C24 H24B 107.2
F3 C25 F1 108.2(3)
F3 C25 F2 105.0(3)
F1 C25 F2 105.7(2)
F3 C25 C24 113.5(2)
F1 C25 C24 111.0(2)
F2 C25 C24 113.0(3)
O1 C26 C4 109.7(2)
O1 C26 H26A 109.7
C4 C26 H26A 109.7
O1 C26 H26B 109.7
C4 C26 H26B 109.7
H26A C26 H26B 108.2
O2 C27 O1 124.6(3)
O2 C27 C28 125.0(2)
O1 C27 C28 110.4(2)
C33 C28 C29 120.4(3)
C33 C28 C27 121.8(2)
C29 C28 C27 117.8(3)
C30 C29 C28 118.8(4)
C30 C29 H29 120.6
C28 C29 H29 120.6
C31 C30 C29 120.5(3)
C31 C30 H30 119.8
C29 C30 H30 119.8
C30 C31 C32 120.6(3)
C30 C31 H31 119.7
C32 C31 H31 119.7
C31 C32 C33 119.7(3)
C31 C32 H32 120.2
C33 C32 H32 120.2
C28 C33 C32 120.0(3)
C28 C33 H33 120.0
C32 C33 H33 120.0
C7 C34 H34A 109.5
C7 C34 H34B 109.5
H34A C34 H34B 109.5
C7 C34 H34C 109.5
H34A C34 H34C 109.5
H34B C34 H34C 109.5
C8 C35 H35A 109.5
C8 C35 H35B 109.5
H35A C35 H35B 109.5
C8 C35 H35C 109.5
H35A C35 H35C 109.5
H35B C35 H35C 109.5
C12 C36 H36A 109.5
C12 C36 H36B 109.5
H36A C36 H36B 109.5
C12 C36 H36C 109.5
H36A C36 H36C 109.5
H36B C36 H36C 109.5
C12 C37 H37A 109.5
C12 C37 H37B 109.5
H37A C37 H37B 109.5
C12 C37 H37C 109.5
H37A C37 H37C 109.5
H37B C37 H37C 109.5
O4 C38 O3 124.6(2)
O4 C38 C39 123.5(3)
O3 C38 C39 111.8(2)
C40 C39 C44 119.9(3)
C40 C39 C38 122.3(3)
C44 C39 C38 117.8(3)
C39 C40 C41 119.3(3)
C39 C40 H40 120.3
C41 C40 H40 120.3
C42 C41 C40 120.2(3)
C42 C41 H41 119.9
C40 C41 H41 119.9
C41 C42 C43 120.7(3)
C41 C42 H42 119.7
C43 C42 H42 119.7
C42 C43 C44 119.5(3)
C42 C43 H43 120.2
C44 C43 H43 120.2
C43 C44 C39 120.3(3)
C43 C44 H44 119.8
C39 C44 H44 119.8
C16 C45 H45A 109.5
C16 C45 H45B 109.5
H45A C45 H45B 109.5
C16 C45 H45C 109.5
H45A C45 H45C 109.5
H45B C45 H45C 109.5
N2 N1 C22 117.3(3)
N3 N2 N1 172.1(4)
C27 O1 C26 118.4(2)
C38 O3 C13 117.4(2)

loop_
_geom_bond_atom_site_label_1
_geom_bond_atom_site_label_2
_geom_bond_distance
C1 C22 1.557(4)
C1 C21 1.564(3)
C1 C2 1.570(3)
C1 H1 1.0000
C2 C3 1.531(4)
C2 H2A 0.9900
C2 H2B 0.9900
C3 C4 1.526(3)
C3 H3A 0.9900
C3 H3B 0.9900
C4 C5 1.518(3)
C4 C26 1.541(4)
C4 C21 1.559(3)
C5 C6 1.539(3)
C5 H5A 0.9900
C5 H5B 0.9900
C6 C7 1.553(3)
C6 H6A 0.9900
C6 H6B 0.9900
C7 C34 1.553(3)
C7 C20 1.576(3)
C7 C8 1.596(3)
C8 C9 1.542(3)
C8 C35 1.552(3)
C8 C17 1.558(3)
C9 C10 1.531(4)
C9 H9A 0.9900
C9 H9B 0.9900
C10 C11 1.525(4)
C10 H10A 0.9900
C10 H10B 0.9900
C11 C16 1.564(3)
C11 C12 1.564(3)
C11 H11 1.0000
C12 C13 1.531(4)
C12 C36 1.535(4)
C12 C37 1.541(4)
C13 O3 1.465(3)
C13 C14 1.512(4)
C13 H13 1.0000
C14 C15 1.531(3)
C14 H14A 0.9900
C14 H14B 0.9900
C15 C16 1.543(4)
C15 H15A 0.9900
C15 H15B 0.9900
C16 C45 1.544(3)
C16 C17 1.575(3)
C17 C18 1.536(3)
C17 H17 1.0000
C18 C19 1.534(3)
C18 H18A 0.9900
C18 H18B 0.9900
C19 C20 1.532(3)
C19 H19A 0.9900
C19 H19B 0.9900
C20 C21 1.554(3)
C20 H20 1.0000
C21 H21 1.0000
C22 N1 1.488(3)
C22 C23 1.534(4)
C22 C24 1.542(4)
C23 H23A 0.9800
C23 H23B 0.9800
C23 H23C 0.9800
C24 C25 1.504(4)
C24 H24A 0.9900
C24 H24B 0.9900
C25 F3 1.333(4)
C25 F1 1.336(3)
C25 F2 1.342(4)
C26 O1 1.449(3)
C26 H26A 0.9900
C26 H26B 0.9900
C27 O2 1.195(4)
C27 O1 1.345(3)
C27 C28 1.497(4)
C28 C33 1.384(4)
C28 C29 1.396(4)
C29 C30 1.395(5)
C29 H29 0.9500
C30 C31 1.376(6)
C30 H30 0.9500
C31 C32 1.378(5)
C31 H31 0.9500
C32 C33 1.391(4)
C32 H32 0.9500
C33 H33 0.9500
C34 H34A 0.9800
C34 H34B 0.9800
C34 H34C 0.9800
C35 H35A 0.9800
C35 H35B 0.9800
C35 H35C 0.9800
C36 H36A 0.9800
C36 H36B 0.9800
C36 H36C 0.9800
C37 H37A 0.9800
C37 H37B 0.9800
C37 H37C 0.9800
C38 O4 1.210(4)
C38 O3 1.334(3)
C38 C39 1.497(4)
C39 C40 1.390(4)
C39 C44 1.393(4)
C40 C41 1.392(4)
C40 H40 0.9500
C41 C42 1.378(5)
C41 H41 0.9500
C42 C43 1.382(5)
C42 H42 0.9500
C43 C44 1.383(4)
C43 H43 0.9500
C44 H44 0.9500
C45 H45A 0.9800
C45 H45B 0.9800
C45 H45C 0.9800
N1 N2 1.233(4)
N2 N3 1.135(5)
